data_2201034
loop_
_publ_author_name
'Pang, Yi-Yan'
'Cai, Jiwen'
'Tan, Duan-Ming'
'Chen, Zhi-Ping'
'Xu, Zun-Le'

_publ_section_title
;
 13c-Methoxy-1,2,3,13c-tetrahydrodibenzo[<i>a,kl</i>]xanthan-1-one
;
_journal_issue 5
_journal_name_full 'Acta Crystallographica Section E'
_journal_page_first o526
_journal_page_last o527
_journal_paper_doi 10.1107/S1600536802006414
_journal_volume 58
_journal_year 2002
_chemical_formula_iupac 'C21 H16 O3'
_chemical_formula_moiety 'C21 H16 O3'
_chemical_formula_sum 'C21 H16 O3'
_chemical_formula_weight 316.34
_chemical_melting_point 427.5(5)
_chemical_name_systematic
;
 1-oxo-13c-methoxy-1,13c-dihydrodibenzo[a,kl]-xanthene
;
_space_group_IT_number 14
_symmetry_cell_setting monoclinic
_symmetry_space_group_name_Hall '-P 2yn'
_symmetry_space_group_name_H-M 'P 1 21/n 1'
_atom_sites_solution_hydrogens geom
_atom_sites_solution_primary direct
_atom_sites_solution_secondary difmap
_cell_angle_alpha 90.00
_cell_angle_beta 96.570(11)
_cell_angle_gamma 90.00
_cell_formula_units_Z 4
_cell_length_a 7.736(4)
_cell_length_b 11.104(6)
_cell_length_c 18.183(9)
_cell_measurement_reflns_used 843
_cell_measurement_temperature 293(2)
_cell_measurement_theta_max 24.9
_cell_measurement_theta_min 3.85
_cell_volume 1551.7(14)
_computing_cell_refinement SMART
_computing_data_collection 'SMART (Bruker, 1998)'
_computing_data_reduction 'SAINT-Plus (Bruker, 1999)'
_computing_molecular_graphics 'SHELXTL (Bruker, 1998)'
_computing_publication_material SHELXTL
_computing_structure_refinement 'SHELXL97 (Sheldrick, 1997)'
_computing_structure_solution 'SHELXS97 (Sheldrick, 1997)'
_diffrn_ambient_temperature 293(2)
_diffrn_measured_fraction_theta_full 0.996
_diffrn_measured_fraction_theta_max 0.996
_diffrn_measurement_device_type 'Bruker SMART1000 CCD'
_diffrn_measurement_method '\f and \w'
_diffrn_radiation_monochromator graphite
_diffrn_radiation_source 'fine-focus sealed tube'
_diffrn_radiation_type MoK\a
_diffrn_radiation_wavelength 0.71073
_diffrn_reflns_av_R_equivalents 0.0319
_diffrn_reflns_av_sigmaI/netI 0.0395
_diffrn_reflns_limit_h_max 9
_diffrn_reflns_limit_h_min -8
_diffrn_reflns_limit_k_max 13
_diffrn_reflns_limit_k_min -11
_diffrn_reflns_limit_l_max 19
_diffrn_reflns_limit_l_min -22
_diffrn_reflns_number 8639
_diffrn_reflns_theta_full 26.37
_diffrn_reflns_theta_max 26.37
_diffrn_reflns_theta_min 2.15
_exptl_absorpt_coefficient_mu 0.090
_exptl_absorpt_correction_T_max 0.9866
_exptl_absorpt_correction_T_min 0.9606
_exptl_absorpt_correction_type multi-scan
_exptl_absorpt_process_details '(SADABS; Sheldrick, 1996; Blessing, 1995)'
_exptl_crystal_colour colorless
_exptl_crystal_density_diffrn 1.354
_exptl_crystal_density_method 'not measured'
_exptl_crystal_description column
_exptl_crystal_F_000 664
_exptl_crystal_size_max 0.45
_exptl_crystal_size_mid 0.30
_exptl_crystal_size_min 0.15
_refine_diff_density_max 0.185
_refine_diff_density_min -0.181
_refine_ls_extinction_coef 0.017(3)
_refine_ls_extinction_expression Fc^*^=kFc[1+0.001xFc^2^\l^3^/sin(2\q)]^-1/4^
_refine_ls_extinction_method SHELXL97
_refine_ls_goodness_of_fit_ref 1.013
_refine_ls_hydrogen_treatment mixed
_refine_ls_matrix_type full
_refine_ls_number_parameters 218
_refine_ls_number_reflns 3166
_refine_ls_number_restraints 0
_refine_ls_restrained_S_all 1.013
_refine_ls_R_factor_all 0.0964
_refine_ls_R_factor_gt 0.0487
_refine_ls_shift/su_max <0.001
_refine_ls_shift/su_mean 0.000
_refine_ls_structure_factor_coef Fsqd
_refine_ls_weighting_details 'calc w = 1/[\s^2^(Fo^2^)+(0.1064P)^2^+0.0469P] where P = (Fo^2^+2Fc^2^)/3'
_refine_ls_weighting_scheme calc
_refine_ls_wR_factor_gt 0.1411
_refine_ls_wR_factor_ref 0.1778
_reflns_number_gt 1817
_reflns_number_total 3166
_reflns_threshold_expression I>2\s(I)
_cod_data_source_file bt6134.cif
_cod_data_source_block I
_cod_depositor_comments
;
The following automatic conversions were performed:
'_symmetry_cell_setting' value 'Monoclinic' changed to 'monoclinic'
according to '/home/saulius/struct/CIF-dictionaries/cif_core.dic'
dictionary named 'cif_core.dic' version 2.4.1 from 2010-06-29.

Automatic conversion script
Id: cif_fix_enum 1527 2010-12-29 10:47:43Z saulius 

The following automatic conversions were performed:

'_chemical_melting_point' value '427-428K' was changed to '427.5(5)'
- the average value was taken and precision was estimated.

Automatic conversion script
Id: cif_fix_values 1646 2011-03-28 12:23:43Z adriana 

The following automatic conversions were performed:

'_chemical_melting_point' value '427-428K' was changed to '427.5(5)'
- the average value was taken and precision was
estimated.

'_symmetry_cell_setting' value 'Monoclinic' changed to
'monoclinic' according to
/home/saulius/struct/CIF-dictionaries/cif_core.dic dictionary named
'cif_core.dic' version 2.4.1 from 2010-06-29.

Automatic conversion script
Id: cif_fix_values 1715 2011-07-08 13:25:40Z adriana 
;
_cod_original_cell_volume 1551.6(14)
_cod_original_sg_symbol_H-M 'P 21/n'
_cod_database_code 2201034
_cod_database_fobs_code 2201034

loop_
_symmetry_equiv_pos_as_xyz
'x, y, z'
'-x+1/2, y+1/2, -z+1/2'
'-x, -y, -z'
'x-1/2, -y-1/2, z-1/2'

loop_
_atom_site_label
_atom_site_fract_x
_atom_site_fract_y
_atom_site_fract_z
_atom_site_U_iso_or_equiv
_atom_site_adp_type
_atom_site_calc_flag
_atom_site_refinement_flags
_atom_site_occupancy
_atom_site_disorder_assembly
_atom_site_disorder_group
_atom_site_type_symbol
O1 0.51108(19) 0.89425(14) 0.24474(8) 0.0534(4) Uani d . 1 . . O
O2 0.02682(18) 0.84231(13) 0.29130(8) 0.0463(4) Uani d . 1 . . O
O3 0.1503(2) 1.11628(15) 0.35660(9) 0.0628(5) Uani d . 1 . . O
C1 0.3752(3) 0.9294(2) 0.19416(12) 0.0485(6) Uani d . 1 . . C
C2 0.4122(4) 0.9473(2) 0.12249(14) 0.0628(7) Uani d . 1 . . C
H2A 0.5213 0.9281 0.1089 0.075 Uiso calc R 1 . . H
C3 0.2847(4) 0.9942(3) 0.07145(14) 0.0738(8) Uani d . 1 . . C
H3A 0.3092 1.0084 0.0233 0.089 Uiso calc R 1 . . H
C4 0.1214(4) 1.0204(2) 0.09044(14) 0.0666(7) Uani d . 1 . . C
H4A 0.0379 1.0538 0.0555 0.080 Uiso calc R 1 . . H
C5 0.0814(3) 0.9972(2) 0.16133(12) 0.0513(6) Uani d . 1 . . C
C6 0.2114(3) 0.94939(18) 0.21410(11) 0.0436(5) Uani d . 1 . . C
C7 0.1668(3) 0.92797(18) 0.29168(11) 0.0418(5) Uani d . 1 . . C
C8 0.0826(3) 1.04767(19) 0.31029(13) 0.0470(6) Uani d . 1 . . C
C9 -0.0833(3) 1.0780(2) 0.26218(13) 0.0553(6) Uani d . 1 . . C
H9A -0.0925 1.1648 0.2574 0.066 Uiso calc R 1 . . H
H9B -0.1813 1.0502 0.2865 0.066 Uiso calc R 1 . . H
C10 -0.0951(3) 1.0222(2) 0.18475(14) 0.0602(7) Uani d . 1 . . C
H10A -0.1604 0.9476 0.1843 0.072 Uiso calc R 1 . . H
H10B -0.1577 1.0767 0.1495 0.072 Uiso calc R 1 . . H
C11 0.0695(3) 0.7243(2) 0.27040(14) 0.0585(7) Uani d . 1 . . C
H11A -0.0299 0.6728 0.2717 0.088 Uiso calc R 1 . . H
H11B 0.1642 0.6944 0.3041 0.088 Uiso calc R 1 . . H
H11C 0.1029 0.7255 0.2212 0.088 Uiso calc R 1 . . H
C12 0.4830(3) 0.87999(19) 0.31825(12) 0.0456(5) Uani d . 1 . . C
C13 0.3243(3) 0.89315(18) 0.34337(11) 0.0423(5) Uani d . 1 . . C
C14 0.3144(3) 0.86835(19) 0.42057(12) 0.0461(6) Uani d . 1 . . C
C15 0.1566(3) 0.8709(2) 0.45268(13) 0.0555(6) Uani d . 1 . . C
H15A 0.0545 0.8930 0.4238 0.067 Uiso calc R 1 . . H
C16 0.1507(4) 0.8417(3) 0.52522(14) 0.0675(7) Uani d . 1 . . C
H16A 0.0448 0.8432 0.5448 0.081 Uiso calc R 1 . . H
C17 0.3016(4) 0.8095(3) 0.57033(14) 0.0732(8) Uani d . 1 . . C
H17A 0.2958 0.7885 0.6195 0.088 Uiso calc R 1 . . H
C18 0.4574(4) 0.8088(2) 0.54223(13) 0.0669(7) Uani d . 1 . . C
H18A 0.5584 0.7900 0.5729 0.080 Uiso calc R 1 . . H
C19 0.4669(3) 0.8364(2) 0.46712(12) 0.0525(6) Uani d . 1 . . C
C20 0.6268(3) 0.8297(2) 0.43747(14) 0.0592(7) Uani d . 1 . . C
H20A 0.7277 0.8115 0.4683 0.071 Uiso calc R 1 . . H
C21 0.6353(3) 0.8497(2) 0.36420(14) 0.0544(6) Uani d . 1 . . C
H21A 0.7409 0.8433 0.3447 0.065 Uiso calc R 1 . . H

loop_
_atom_site_aniso_label
_atom_site_aniso_U_11
_atom_site_aniso_U_22
_atom_site_aniso_U_33
_atom_site_aniso_U_12
_atom_site_aniso_U_13
_atom_site_aniso_U_23
O1 0.0425(9) 0.0641(10) 0.0552(10) 0.0017(7) 0.0122(7) 0.0012(8)
O2 0.0355(8) 0.0410(8) 0.0625(10) -0.0030(6) 0.0060(7) 0.0002(7)
O3 0.0617(11) 0.0549(10) 0.0720(11) -0.0019(8) 0.0088(9) -0.0165(8)
C1 0.0460(13) 0.0479(13) 0.0521(13) -0.0032(10) 0.0081(11) -0.0044(10)
C2 0.0648(17) 0.0718(17) 0.0538(15) -0.0064(13) 0.0159(13) -0.0040(12)
C3 0.086(2) 0.089(2) 0.0483(15) -0.0110(17) 0.0125(15) -0.0017(14)
C4 0.0745(19) 0.0727(18) 0.0503(15) -0.0052(14) -0.0021(13) 0.0044(12)
C5 0.0533(14) 0.0467(13) 0.0524(14) -0.0041(11) 0.0001(11) 0.0000(10)
C6 0.0463(13) 0.0394(11) 0.0451(12) -0.0041(9) 0.0052(10) -0.0029(9)
C7 0.0379(11) 0.0388(12) 0.0491(12) -0.0037(9) 0.0066(9) -0.0021(9)
C8 0.0426(12) 0.0428(13) 0.0573(14) -0.0036(10) 0.0126(10) -0.0007(10)
C9 0.0485(14) 0.0471(13) 0.0701(16) 0.0069(10) 0.0061(11) 0.0054(11)
C10 0.0501(15) 0.0546(15) 0.0730(17) 0.0007(11) -0.0053(12) 0.0047(12)
C11 0.0565(15) 0.0411(13) 0.0767(17) -0.0043(11) 0.0023(12) -0.0060(12)
C12 0.0434(13) 0.0439(12) 0.0498(13) -0.0013(10) 0.0065(10) -0.0011(10)
C13 0.0367(11) 0.0421(12) 0.0485(12) -0.0003(9) 0.0063(9) -0.0031(9)
C14 0.0435(13) 0.0462(13) 0.0482(13) -0.0024(10) 0.0034(10) -0.0050(10)
C15 0.0522(14) 0.0652(16) 0.0494(14) 0.0017(11) 0.0070(11) -0.0020(11)
C16 0.0667(17) 0.084(2) 0.0541(15) -0.0009(14) 0.0160(13) -0.0021(13)
C17 0.085(2) 0.087(2) 0.0476(15) -0.0007(16) 0.0074(14) -0.0016(13)
C18 0.0710(19) 0.0742(18) 0.0522(16) 0.0011(14) -0.0081(13) -0.0025(13)
C19 0.0508(14) 0.0537(14) 0.0514(14) -0.0009(11) -0.0015(11) -0.0045(10)
C20 0.0440(13) 0.0633(16) 0.0675(17) -0.0005(11) -0.0059(12) -0.0020(12)
C21 0.0380(13) 0.0563(15) 0.0687(17) 0.0006(10) 0.0053(11) -0.0026(12)

loop_
_atom_type_symbol
_atom_type_description
_atom_type_scat_dispersion_real
_atom_type_scat_dispersion_imag
_atom_type_scat_source
C C 0.0033 0.0016 'International Tables Vol C Tables 4.2.6.8 and 6.1.1.4'
H H 0.0000 0.0000 'International Tables Vol C Tables 4.2.6.8 and 6.1.1.4'
O O 0.0106 0.0060 'International Tables Vol C Tables 4.2.6.8 and 6.1.1.4'

loop_
_geom_angle_atom_site_label_1
_geom_angle_atom_site_label_2
_geom_angle_atom_site_label_3
_geom_angle
_geom_angle_publ_flag
C1 O1 C12 119.08(17) no
C11 O2 C7 114.51(16) no
O1 C1 C6 121.8(2) no
O1 C1 C2 116.6(2) no
C6 C1 C2 121.5(2) no
C3 C2 C1 118.7(3) no
C3 C2 H2A 120.6 no
C1 C2 H2A 120.6 no
C2 C3 C4 121.2(2) no
C2 C3 H3A 119.4 no
C4 C3 H3A 119.4 no
C3 C4 C5 120.2(3) no
C3 C4 H4A 119.9 no
C5 C4 H4A 119.9 no
C4 C5 C6 119.0(2) no
C4 C5 C10 122.5(2) no
C6 C5 C10 118.5(2) no
C1 C6 C5 119.2(2) no
C1 C6 C7 122.51(19) no
C5 C6 C7 118.2(2) no
O2 C7 C13 112.86(16) no
O2 C7 C6 110.61(16) no
C13 C7 C6 111.69(18) no
O2 C7 C8 103.61(16) no
C13 C7 C8 114.79(17) no
C6 C7 C8 102.58(16) no
O3 C8 C9 122.4(2) no
O3 C8 C7 122.6(2) no
C9 C8 C7 114.85(18) no
C8 C9 C10 113.63(19) no
C8 C9 H9A 108.8 no
C10 C9 H9A 108.8 no
C8 C9 H9B 108.8 no
C10 C9 H9B 108.8 no
H9A C9 H9B 107.7 no
C5 C10 C9 112.0(2) no
C5 C10 H10A 109.2 no
C9 C10 H10A 109.2 no
C5 C10 H10B 109.2 no
C9 C10 H10B 109.2 no
H10A C10 H10B 107.9 no
O2 C11 H11A 109.5 no
O2 C11 H11B 109.5 no
H11A C11 H11B 109.5 no
O2 C11 H11C 109.5 no
H11A C11 H11C 109.5 no
H11B C11 H11C 109.5 no
C13 C12 O1 123.75(19) no
C13 C12 C21 123.5(2) no
O1 C12 C21 112.78(19) no
C12 C13 C14 117.06(19) no
C12 C13 C7 120.95(19) no
C14 C13 C7 121.96(18) no
C15 C14 C19 117.3(2) no
C15 C14 C13 122.9(2) no
C19 C14 C13 119.8(2) no
C16 C15 C14 121.4(2) no
C16 C15 H15A 119.3 no
C14 C15 H15A 119.3 no
C15 C16 C17 120.8(3) no
C15 C16 H16A 119.6 no
C17 C16 H16A 119.6 no
C18 C17 C16 119.9(2) no
C18 C17 H17A 120.1 no
C16 C17 H17A 120.1 no
C17 C18 C19 120.6(2) no
C17 C18 H18A 119.7 no
C19 C18 H18A 119.7 no
C20 C19 C18 120.4(2) no
C20 C19 C14 119.5(2) no
C18 C19 C14 120.1(2) no
C21 C20 C19 120.7(2) no
C21 C20 H20A 119.7 no
C19 C20 H20A 119.7 no
C20 C21 C12 119.4(2) no
C20 C21 H21A 120.3 no
C12 C21 H21A 120.3 no

loop_
_geom_bond_atom_site_label_1
_geom_bond_atom_site_label_2
_geom_bond_site_symmetry_2
_geom_bond_distance
_geom_bond_publ_flag
O1 C1 . 1.372(3) no
O1 C12 . 1.388(3) no
O2 C11 . 1.414(3) no
O2 C7 . 1.441(2) no
O3 C8 . 1.209(3) no
C1 C6 . 1.375(3) no
C1 C2 . 1.380(3) no
C2 C3 . 1.377(4) no
C2 H2A . 0.9300 no
C3 C4 . 1.378(4) no
C3 H3A . 0.9300 no
C4 C5 . 1.384(3) no
C4 H4A . 0.9300 no
C5 C6 . 1.412(3) no
C5 C10 . 1.502(3) no
C6 C7 . 1.509(3) no
C7 C13 . 1.502(3) no
C7 C8 . 1.535(3) no
C8 C9 . 1.506(3) no
C9 C10 . 1.531(3) no
C9 H9A . 0.9700 no
C9 H9B . 0.9700 no
C10 H10A . 0.9700 no
C10 H10B . 0.9700 no
C11 H11A . 0.9600 no
C11 H11B . 0.9600 no
C11 H11C . 0.9600 no
C12 C13 . 1.366(3) no
C12 C21 . 1.405(3) no
C13 C14 . 1.441(3) no
C14 C15 . 1.413(3) no
C14 C19 . 1.416(3) no
C15 C16 . 1.364(3) no
C15 H15A . 0.9300 no
C16 C17 . 1.394(4) no
C16 H16A . 0.9300 no
C17 C18 . 1.362(4) no
C17 H17A . 0.9300 no
C18 C19 . 1.410(3) no
C18 H18A . 0.9300 no
C19 C20 . 1.406(3) no
C20 C21 . 1.360(3) no
C20 H20A . 0.9300 no
C21 H21A . 0.9300 no

loop_
_geom_torsion_atom_site_label_1
_geom_torsion_atom_site_label_2
_geom_torsion_atom_site_label_3
_geom_torsion_atom_site_label_4
_geom_torsion
_geom_torsion_publ_flag
C12 O1 C1 C6 -0.9(3) no
C12 O1 C1 C2 177.24(19) no
O1 C1 C2 C3 -173.6(2) no
C6 C1 C2 C3 4.5(4) no
C1 C2 C3 C4 -1.5(4) no
C2 C3 C4 C5 -1.5(4) no
C3 C4 C5 C6 1.6(4) no
C3 C4 C5 C10 -179.1(2) no
O1 C1 C6 C5 173.61(19) no
C2 C1 C6 C5 -4.4(3) no
O1 C1 C6 C7 -3.3(3) no
C2 C1 C6 C7 178.67(19) no
C4 C5 C6 C1 1.3(3) no
C10 C5 C6 C1 -178.01(19) no
C4 C5 C6 C7 178.3(2) no
C10 C5 C6 C7 -1.0(3) no
C11 O2 C7 C13 -59.2(2) no
C11 O2 C7 C6 66.7(2) no
C11 O2 C7 C8 176.02(17) no
C1 C6 C7 O2 -122.0(2) no
C5 C6 C7 O2 61.1(2) no
C1 C6 C7 C13 4.6(3) no
C5 C6 C7 C13 -172.28(18) no
C1 C6 C7 C8 128.1(2) no
C5 C6 C7 C8 -48.8(2) no
O2 C7 C8 O3 132.9(2) no
C13 C7 C8 O3 9.4(3) no
C6 C7 C8 O3 -111.9(2) no
O2 C7 C8 C9 -51.9(2) no
C13 C7 C8 C9 -175.41(18) no
C6 C7 C8 C9 63.2(2) no
O3 C8 C9 C10 147.9(2) no
C7 C8 C9 C10 -27.2(3) no
C4 C5 C10 C9 -138.3(2) no
C6 C5 C10 C9 41.0(3) no
C8 C9 C10 C5 -25.1(3) no
C1 O1 C12 C13 3.4(3) no
C1 O1 C12 C21 -177.01(19) no
O1 C12 C13 C14 176.40(18) no
C21 C12 C13 C14 -3.1(3) no
O1 C12 C13 C7 -1.6(3) no
C21 C12 C13 C7 178.86(19) no
O2 C7 C13 C12 123.1(2) no
C6 C7 C13 C12 -2.2(3) no
C8 C7 C13 C12 -118.5(2) no
O2 C7 C13 C14 -54.8(3) no
C6 C7 C13 C14 179.84(18) no
C8 C7 C13 C14 63.6(3) no
C12 C13 C14 C15 -175.8(2) no
C7 C13 C14 C15 2.2(3) no
C12 C13 C14 C19 2.3(3) no
C7 C13 C14 C19 -179.69(19) no
C19 C14 C15 C16 -1.2(3) no
C13 C14 C15 C16 177.0(2) no
C14 C15 C16 C17 0.7(4) no
C15 C16 C17 C18 1.0(4) no
C16 C17 C18 C19 -2.2(4) no
C17 C18 C19 C20 -176.8(2) no
C17 C18 C19 C14 1.7(4) no
C15 C14 C19 C20 178.5(2) no
C13 C14 C19 C20 0.2(3) no
C15 C14 C19 C18 0.0(3) no
C13 C14 C19 C18 -178.2(2) no
C18 C19 C20 C21 176.3(2) no
C14 C19 C20 C21 -2.2(4) no
C19 C20 C21 C12 1.5(4) no
C13 C12 C21 C20 1.3(3) no
O1 C12 C21 C20 -178.3(2) no
